data_4107548
loop_
_publ_author_name
'Hai-Ching Su'
'Hsiao-Fan Chen'
'Fu-Chuan Fang'
'Chih-Che Liu'
'Chung-Chih Wu'
'Ken-Tsung Wong'
'Yi-Hung Liu'
'Shie-Ming Peng'

_publ_contact_author 'Ken-Tsung Wong'
_publ_contact_author_email kenwong@ntu.edu.tw
_publ_section_title
;
 Solid-State White Light-Emitting Electrochemical Cells Using
 Iridium-Based Cationic Transition Metal Complexes
;
_journal_name_full 'Journal of the American Chemical Society'
_journal_page_first 3413
_journal_page_last 3419
_journal_paper_doi 10.1021/ja076051e
_journal_volume 130
_journal_year 2008
_chemical_formula_moiety 'C40 H28 F6 Ir N4 P'
_chemical_formula_sum 'C40 H28 F6 Ir N4 P'
_chemical_formula_weight 901.83
_chemical_name_common 4
_chemical_name_systematic
; 
 ? 
;
_space_group_IT_number 9
_symmetry_cell_setting monoclinic
_symmetry_space_group_name_Hall 'C -2yc'
_symmetry_space_group_name_H-M 'C 1 c 1'
_atom_sites_solution_hydrogens geom
_atom_sites_solution_primary direct
_atom_sites_solution_secondary difmap
_audit_creation_method SHELXL-97
_cell_angle_alpha 90.00
_cell_angle_beta 107.8720(10)
_cell_angle_gamma 90.00
_cell_formula_units_Z 4
_cell_length_a 13.9100(2)
_cell_length_b 13.0166(2)
_cell_length_c 19.9665(4)
_cell_measurement_reflns_used 24999
_cell_measurement_temperature 295(2)
_cell_measurement_theta_max 27.5
_cell_measurement_theta_min 1
_cell_volume 3440.70(10)
_computing_cell_refinement 'HKL Denzo & Scalepack (Otwinowski & Minor)'
_computing_data_collection 'COLLECT (Nonius BV)'
_computing_data_reduction 'HKL Denzo & Scalepack (Otwinowski & Minor)'
_computing_molecular_graphics SHELXTL
_computing_publication_material SHELXTL
_computing_structure_refinement 'SHELXL-97 (Sheldrick, 1997)'
_computing_structure_solution 'SHELXS-97 (Sheldrick, 1990)'
_diffrn_ambient_temperature 295(2)
_diffrn_measured_fraction_theta_full 1.000
_diffrn_measured_fraction_theta_max 1.000
_diffrn_measurement_device_type 'Nonius KappaCCD'
_diffrn_measurement_method CCD
_diffrn_radiation_monochromator graphite
_diffrn_radiation_source 'fine-focus sealed tube'
_diffrn_radiation_type MoK\a
_diffrn_radiation_wavelength 0.71073
_diffrn_reflns_av_R_equivalents 0.0467
_diffrn_reflns_av_sigmaI/netI 0.0600
_diffrn_reflns_limit_h_max 18
_diffrn_reflns_limit_h_min -16
_diffrn_reflns_limit_k_max 16
_diffrn_reflns_limit_k_min -16
_diffrn_reflns_limit_l_max 25
_diffrn_reflns_limit_l_min -25
_diffrn_reflns_number 12983
_diffrn_reflns_theta_full 27.47
_diffrn_reflns_theta_max 27.47
_diffrn_reflns_theta_min 2.14
_exptl_absorpt_coefficient_mu 3.996
_exptl_absorpt_correction_T_max 0.677
_exptl_absorpt_correction_T_min 0.501
_exptl_absorpt_correction_type multi-scan
_exptl_absorpt_process_details
; 
multi-scan from symmetry-related measurements 
 Sortav (Blessing 1995) 
;
_exptl_crystal_colour orange
_exptl_crystal_density_diffrn 1.741
_exptl_crystal_description needle
_exptl_crystal_F_000 1768
_exptl_crystal_size_max 0.20
_exptl_crystal_size_mid 0.15
_exptl_crystal_size_min 0.10
_refine_diff_density_max 1.571
_refine_diff_density_min -0.944
_refine_diff_density_rms 0.286
_refine_ls_abs_structure_details 'Flack H D (1983), Acta Cryst. A39, 876-881'
_refine_ls_abs_structure_Flack -0.027(10)
_refine_ls_extinction_coef 0.0071(3)
_refine_ls_extinction_expression Fc^*^=kFc[1+0.001xFc^2^\l^3^/sin(2\q)]^-1/4^
_refine_ls_extinction_method SHELXL
_refine_ls_goodness_of_fit_ref 1.140
_refine_ls_hydrogen_treatment mixed
_refine_ls_matrix_type full
_refine_ls_number_parameters 470
_refine_ls_number_reflns 7447
_refine_ls_number_restraints 2
_refine_ls_restrained_S_all 1.140
_refine_ls_R_factor_all 0.0531
_refine_ls_R_factor_gt 0.0417
_refine_ls_shift/su_max 0.001
_refine_ls_shift/su_mean 0.000
_refine_ls_structure_factor_coef Fsqd
_refine_ls_weighting_details 'calc w=1/[\s^2^(Fo^2^)+(0.0648P)^2^+0.0000P] where P=(Fo^2^+2Fc^2^)/3'
_refine_ls_weighting_scheme calc
_refine_ls_wR_factor_gt 0.0989
_refine_ls_wR_factor_ref 0.1162
_reflns_number_gt 6552
_reflns_number_total 7447
_reflns_threshold_expression >2sigma(I)
_cod_data_source_file ja076051e-file003.cif
_cod_data_source_block ic12489
_cod_database_code 4107548

loop_
_symmetry_equiv_pos_as_xyz
'x, y, z'
'x, -y, z+1/2'
'x+1/2, y+1/2, z'
'x+1/2, -y+1/2, z+1/2'

loop_
_atom_site_label
_atom_site_type_symbol
_atom_site_fract_x
_atom_site_fract_y
_atom_site_fract_z
_atom_site_U_iso_or_equiv
_atom_site_adp_type
_atom_site_occupancy
_atom_site_symmetry_multiplicity
_atom_site_calc_flag
_atom_site_refinement_flags
Ir1 Ir 0.235900(19) 0.317611(17) 0.197200(18) 0.03546(12) Uani 1 1 d .
N1 N 0.3811(8) 0.3036(6) 0.2846(5) 0.040(2) Uani 1 1 d .
N2 N 0.1993(5) 0.3736(5) 0.2915(4) 0.0395(15) Uani 1 1 d .
N3 N 0.2629(5) 0.4678(5) 0.1761(4) 0.0417(15) Uani 1 1 d .
N4 N 0.2003(6) 0.1654(6) 0.2017(4) 0.0427(16) Uani 1 1 d .
C1 C 0.4691(7) 0.2597(7) 0.2814(6) 0.046(2) Uani 1 1 d .
C2 C 0.4727(9) 0.1998(8) 0.2252(6) 0.058(3) Uani 1 1 d .
H2A H 0.4131 0.1837 0.1902 0.069 Uiso 1 1 calc R
C3 C 0.5619(9) 0.1640(10) 0.2204(7) 0.068(3) Uani 1 1 d .
H3A H 0.5629 0.1259 0.1812 0.082 Uiso 1 1 calc R
C4 C 0.6523(12) 0.1839(10) 0.2736(11) 0.073(5) Uani 1 1 d .
H4A H 0.7129 0.1592 0.2694 0.088 Uiso 1 1 calc R
C5 C 0.6523(9) 0.2373(10) 0.3297(7) 0.070(3) Uani 1 1 d .
H5A H 0.7130 0.2494 0.3647 0.084 Uiso 1 1 calc R
C6 C 0.5601(8) 0.2770(9) 0.3378(6) 0.054(2) Uani 1 1 d .
C7 C 0.5557(10) 0.3293(10) 0.3973(8) 0.070(4) Uani 1 1 d .
H7A H 0.6141 0.3388 0.4349 0.084 Uiso 1 1 calc R
C8 C 0.4662(8) 0.3666(9) 0.4010(6) 0.065(3) Uani 1 1 d .
H8A H 0.4628 0.4000 0.4414 0.078 Uiso 1 1 calc R
C9 C 0.3786(7) 0.3544(7) 0.3431(5) 0.0442(19) Uani 1 1 d .
C10 C 0.2815(7) 0.3960(7) 0.3454(5) 0.048(2) Uani 1 1 d .
C11 C 0.2761(8) 0.4582(9) 0.4025(5) 0.059(2) Uani 1 1 d .
H11A H 0.3346 0.4753 0.4383 0.071 Uiso 1 1 calc R
C12 C 0.1859(10) 0.4922(9) 0.4043(6) 0.067(3) Uani 1 1 d .
H12A H 0.1828 0.5341 0.4413 0.081 Uiso 1 1 calc R
C13 C 0.0969(8) 0.4661(7) 0.3522(5) 0.051(2) Uani 1 1 d .
C14 C 0.0008(10) 0.4969(10) 0.3532(6) 0.068(3) Uani 1 1 d .
H14A H -0.0052 0.5401 0.3888 0.081 Uiso 1 1 calc R
C15 C -0.0842(9) 0.4642(10) 0.3026(7) 0.073(3) Uani 1 1 d .
H15A H -0.1476 0.4829 0.3049 0.087 Uiso 1 1 calc R
C16 C -0.0757(8) 0.4025(9) 0.2472(7) 0.067(3) Uani 1 1 d .
H16A H -0.1334 0.3818 0.2120 0.081 Uiso 1 1 calc R
C17 C 0.0163(7) 0.3732(8) 0.2448(5) 0.055(2) Uani 1 1 d .
H17A H 0.0202 0.3306 0.2084 0.065 Uiso 1 1 calc R
C18 C 0.1066(7) 0.4046(7) 0.2955(5) 0.0456(19) Uani 1 1 d .
C19 C 0.3473(7) 0.5217(7) 0.2084(5) 0.052(2) Uani 1 1 d .
H19A H 0.3964 0.4912 0.2457 0.062 Uiso 1 1 calc R
C20 C 0.3639(8) 0.6197(8) 0.1887(6) 0.061(3) Uani 1 1 d .
H20A H 0.4219 0.6556 0.2131 0.073 Uiso 1 1 calc R
C21 C 0.2923(12) 0.6641(9) 0.1317(9) 0.061(4) Uani 1 1 d .
H21A H 0.3031 0.7286 0.1154 0.073 Uiso 1 1 calc R
C22 C 0.2053(8) 0.6104(7) 0.1000(5) 0.053(2) Uani 1 1 d .
H22A H 0.1555 0.6405 0.0631 0.064 Uiso 1 1 calc R
C23 C 0.1901(6) 0.5126(6) 0.1217(4) 0.0400(18) Uani 1 1 d .
C24 C 0.1021(6) 0.4466(7) 0.0913(4) 0.0422(18) Uani 1 1 d .
C25 C 0.0163(7) 0.4787(8) 0.0373(5) 0.057(2) Uani 1 1 d .
H25A H 0.0136 0.5455 0.0203 0.068 Uiso 1 1 calc R
C26 C -0.0623(7) 0.4149(9) 0.0095(5) 0.055(2) Uani 1 1 d .
H26A H -0.1192 0.4384 -0.0253 0.066 Uiso 1 1 calc R
C27 C -0.0581(9) 0.3149(8) 0.0329(7) 0.050(3) Uani 1 1 d .
H27A H -0.1105 0.2696 0.0121 0.060 Uiso 1 1 calc R
C28 C 0.0265(8) 0.2812(9) 0.0889(6) 0.050(2) Uani 1 1 d .
H28A H 0.0275 0.2145 0.1058 0.060 Uiso 1 1 calc R
C29 C 0.1077(8) 0.3462(9) 0.1189(6) 0.040(2) Uani 1 1 d .
C30 C 0.1650(7) 0.1250(7) 0.2522(5) 0.046(2) Uani 1 1 d .
H30A H 0.1631 0.1659 0.2900 0.055 Uiso 1 1 calc R
C31 C 0.1318(8) 0.0251(8) 0.2488(6) 0.060(3) Uani 1 1 d .
H31A H 0.1085 -0.0017 0.2842 0.072 Uiso 1 1 calc R
C32 C 0.1336(9) -0.0347(9) 0.1926(7) 0.070(3) Uani 1 1 d .
H32A H 0.1090 -0.1016 0.1885 0.084 Uiso 1 1 calc R
C33 C 0.1726(8) 0.0059(8) 0.1418(6) 0.059(3) Uani 1 1 d .
H33A H 0.1754 -0.0349 0.1042 0.071 Uiso 1 1 calc R
C34 C 0.2069(6) 0.1052(6) 0.1466(5) 0.0416(18) Uani 1 1 d .
C35 C 0.2504(7) 0.1596(7) 0.0992(5) 0.043(2) Uani 1 1 d .
C36 C 0.2758(7) 0.1103(9) 0.0448(5) 0.054(2) Uani 1 1 d .
H36A H 0.2601 0.0412 0.0359 0.065 Uiso 1 1 calc R
C37 C 0.3231(10) 0.1616(11) 0.0051(6) 0.068(4) Uani 1 1 d .
H37A H 0.3416 0.1273 -0.0299 0.082 Uiso 1 1 calc R
C38 C 0.3436(9) 0.2641(11) 0.0165(6) 0.063(3) Uani 1 1 d .
H38A H 0.3735 0.2997 -0.0123 0.076 Uiso 1 1 calc R
C39 C 0.3202(8) 0.3162(7) 0.0708(6) 0.051(2) Uani 1 1 d .
H39A H 0.3353 0.3857 0.0782 0.061 Uiso 1 1 calc R
C40 C 0.2739(6) 0.2637(7) 0.1144(4) 0.0407(18) Uani 1 1 d .
P1 P 0.0968(3) 0.1597(2) 0.43784(16) 0.0634(7) Uani 1 1 d .
F1 F 0.1713(8) 0.2257(9) 0.4111(6) 0.109(3) Uani 1 1 d .
F2 F 0.0280(8) 0.0897(7) 0.4682(6) 0.112(3) Uani 1 1 d .
F3 F 0.0433(7) 0.2593(6) 0.4537(5) 0.102(3) Uani 1 1 d .
F4 F 0.1772(9) 0.1671(6) 0.5150(5) 0.104(3) Uani 1 1 d .
F5 F 0.1552(7) 0.0595(6) 0.4244(5) 0.097(2) Uani 1 1 d .
F6 F 0.0250(9) 0.1520(11) 0.3617(5) 0.128(4) Uani 1 1 d .

loop_
_atom_site_aniso_label
_atom_site_aniso_U_11
_atom_site_aniso_U_22
_atom_site_aniso_U_33
_atom_site_aniso_U_23
_atom_site_aniso_U_13
_atom_site_aniso_U_12
Ir1 0.03587(16) 0.03485(16) 0.03483(16) 0.0000(2) 0.00962(10) 0.0002(2)
N1 0.044(5) 0.039(4) 0.028(4) 0.002(3) -0.001(3) 0.007(4)
N2 0.047(4) 0.035(4) 0.041(4) 0.000(3) 0.020(3) -0.001(3)
N3 0.038(3) 0.043(4) 0.043(4) 0.003(3) 0.011(3) 0.002(3)
N4 0.035(4) 0.049(4) 0.040(4) 0.003(3) 0.005(3) 0.001(3)
C1 0.037(5) 0.040(5) 0.059(6) 0.009(4) 0.011(4) -0.001(4)
C2 0.053(6) 0.064(6) 0.049(5) -0.006(4) 0.006(5) 0.015(5)
C3 0.055(7) 0.082(8) 0.063(7) -0.008(6) 0.012(6) 0.017(6)
C4 0.043(7) 0.083(11) 0.090(12) 0.006(7) 0.015(7) 0.019(5)
C5 0.051(6) 0.077(8) 0.072(8) -0.007(6) 0.005(5) 0.005(5)
C6 0.043(6) 0.056(6) 0.055(6) -0.001(5) 0.003(4) -0.006(5)
C7 0.053(7) 0.082(9) 0.055(7) -0.020(6) -0.012(6) -0.001(5)
C8 0.057(6) 0.071(7) 0.055(6) -0.019(5) -0.002(5) 0.000(6)
C9 0.051(5) 0.038(4) 0.041(5) -0.002(4) 0.010(4) -0.003(4)
C10 0.056(5) 0.042(5) 0.043(5) -0.002(4) 0.011(4) -0.009(4)
C11 0.067(6) 0.067(6) 0.040(5) -0.010(4) 0.010(4) -0.001(5)
C12 0.085(8) 0.070(7) 0.046(6) -0.013(5) 0.020(5) 0.011(6)
C13 0.067(6) 0.043(5) 0.052(5) 0.003(4) 0.030(5) 0.013(4)
C14 0.088(9) 0.067(7) 0.059(6) -0.006(5) 0.039(6) 0.016(6)
C15 0.061(7) 0.084(8) 0.079(8) -0.001(7) 0.030(6) 0.023(6)
C16 0.052(6) 0.071(7) 0.083(8) -0.006(6) 0.026(5) 0.014(5)
C17 0.053(5) 0.060(6) 0.056(5) -0.005(4) 0.023(5) -0.002(4)
C18 0.064(5) 0.037(4) 0.043(4) 0.004(3) 0.027(4) 0.005(4)
C19 0.047(5) 0.044(5) 0.058(5) 0.006(4) 0.009(4) -0.007(4)
C20 0.050(5) 0.053(6) 0.081(7) 0.000(5) 0.020(5) -0.011(5)
C21 0.067(9) 0.042(5) 0.071(8) 0.012(5) 0.015(7) -0.010(5)
C22 0.058(6) 0.053(5) 0.048(5) 0.017(4) 0.015(4) 0.008(4)
C23 0.041(4) 0.038(4) 0.043(4) 0.005(3) 0.015(4) 0.004(3)
C24 0.043(4) 0.043(4) 0.043(4) 0.006(4) 0.016(4) 0.006(4)
C25 0.051(5) 0.067(6) 0.051(5) 0.012(4) 0.012(4) 0.008(5)
C26 0.047(5) 0.070(7) 0.044(5) 0.006(4) 0.006(4) 0.008(5)
C27 0.038(6) 0.066(8) 0.041(6) -0.013(5) 0.005(5) -0.001(4)
C28 0.035(6) 0.048(5) 0.057(7) -0.004(5) 0.000(5) -0.004(5)
C29 0.032(5) 0.048(5) 0.040(5) -0.004(5) 0.011(4) 0.008(5)
C30 0.053(5) 0.039(5) 0.049(5) 0.004(4) 0.020(4) 0.004(4)
C31 0.058(6) 0.045(5) 0.080(7) 0.008(5) 0.023(5) -0.014(4)
C32 0.066(7) 0.050(6) 0.091(8) -0.005(6) 0.019(6) -0.012(5)
C33 0.062(6) 0.048(5) 0.064(6) -0.017(5) 0.013(5) 0.001(5)
C34 0.040(4) 0.035(4) 0.044(4) -0.006(3) 0.004(4) 0.002(3)
C35 0.038(4) 0.048(5) 0.037(4) -0.010(4) 0.004(4) 0.010(4)
C36 0.043(5) 0.069(6) 0.046(5) -0.007(4) 0.009(4) 0.009(4)
C37 0.062(7) 0.096(9) 0.043(6) -0.003(6) 0.010(5) 0.039(7)
C38 0.063(7) 0.090(9) 0.045(6) 0.020(6) 0.031(5) 0.018(6)
C39 0.052(6) 0.057(6) 0.046(5) 0.008(4) 0.021(5) 0.008(4)
C40 0.035(4) 0.045(5) 0.037(4) 0.007(3) 0.004(3) 0.007(3)
P1 0.083(2) 0.0558(15) 0.0532(15) 0.0044(12) 0.0237(15) 0.0008(14)
F1 0.125(8) 0.102(7) 0.115(8) 0.039(6) 0.059(7) -0.002(6)
F2 0.141(8) 0.083(5) 0.139(8) -0.018(5) 0.082(7) -0.037(5)
F3 0.119(6) 0.068(5) 0.131(7) -0.003(5) 0.054(6) 0.015(5)
F4 0.140(9) 0.093(6) 0.066(5) -0.002(4) 0.013(5) -0.014(5)
F5 0.116(6) 0.069(5) 0.101(6) -0.003(4) 0.026(5) 0.019(4)
F6 0.108(8) 0.181(10) 0.070(6) -0.006(6) -0.009(5) 0.035(7)

loop_
_atom_type_symbol
_atom_type_description
_atom_type_scat_dispersion_real
_atom_type_scat_dispersion_imag
_atom_type_scat_source
C C 0.0033 0.0016 'International Tables Vol C Tables 4.2.6.8 and 6.1.1.4'
H H 0.0000 0.0000 'International Tables Vol C Tables 4.2.6.8 and 6.1.1.4'
N N 0.0061 0.0033 'International Tables Vol C Tables 4.2.6.8 and 6.1.1.4'
F F 0.0171 0.0103 'International Tables Vol C Tables 4.2.6.8 and 6.1.1.4'
P P 0.1023 0.0942 'International Tables Vol C Tables 4.2.6.8 and 6.1.1.4'
Ir Ir -1.4442 7.9887 'International Tables Vol C Tables 4.2.6.8 and 6.1.1.4'

loop_
_geom_angle_atom_site_label_1
_geom_angle_atom_site_label_2
_geom_angle_atom_site_label_3
_geom_angle
C40 Ir1 C29 79.6(4)
C40 Ir1 N4 80.0(3)
C29 Ir1 N4 92.5(4)
C40 Ir1 N3 93.0(3)
C29 Ir1 N3 80.7(4)
N4 Ir1 N3 171.2(3)
C40 Ir1 N2 177.6(3)
C29 Ir1 N2 102.7(3)
N4 Ir1 N2 99.2(3)
N3 Ir1 N2 88.0(3)
C40 Ir1 N1 102.2(3)
C29 Ir1 N1 174.0(4)
N4 Ir1 N1 93.4(3)
N3 Ir1 N1 93.4(3)
N2 Ir1 N1 75.6(3)
C9 N1 C1 120.3(9)
C9 N1 Ir1 112.2(7)
C1 N1 Ir1 127.2(7)
C10 N2 C18 118.3(7)
C10 N2 Ir1 113.0(6)
C18 N2 Ir1 127.4(6)
C19 N3 C23 118.8(8)
C19 N3 Ir1 125.6(6)
C23 N3 Ir1 115.5(5)
C30 N4 C34 120.1(8)
C30 N4 Ir1 123.7(6)
C34 N4 Ir1 116.0(6)
N1 C1 C2 122.0(9)
N1 C1 C6 119.1(10)
C2 C1 C6 119.0(10)
C3 C2 C1 121.0(11)
C3 C2 H2A 119.5
C1 C2 H2A 119.5
C2 C3 C4 120.7(12)
C2 C3 H3A 119.6
C4 C3 H3A 119.6
C5 C4 C3 120.6(13)
C5 C4 H4A 119.7
C3 C4 H4A 119.7
C4 C5 C6 121.2(12)
C4 C5 H5A 119.4
C6 C5 H5A 119.4
C7 C6 C1 119.3(11)
C7 C6 C5 123.3(10)
C1 C6 C5 117.4(11)
C8 C7 C6 120.2(11)
C8 C7 H7A 119.9
C6 C7 H7A 119.9
C7 C8 C9 119.5(11)
C7 C8 H8A 120.2
C9 C8 H8A 120.2
N1 C9 C8 121.3(10)
N1 C9 C10 118.3(8)
C8 C9 C10 120.4(9)
N2 C10 C11 121.8(9)
N2 C10 C9 117.5(8)
C11 C10 C9 120.7(8)
C12 C11 C10 119.4(10)
C12 C11 H11A 120.3
C10 C11 H11A 120.3
C11 C12 C13 121.7(9)
C11 C12 H12A 119.2
C13 C12 H12A 119.2
C12 C13 C14 123.6(10)
C12 C13 C18 116.7(9)
C14 C13 C18 119.7(10)
C15 C14 C13 120.9(10)
C15 C14 H14A 119.6
C13 C14 H14A 119.6
C14 C15 C16 119.9(10)
C14 C15 H15A 120.1
C16 C15 H15A 120.1
C17 C16 C15 120.0(11)
C17 C16 H16A 120.0
C15 C16 H16A 120.0
C16 C17 C18 122.6(10)
C16 C17 H17A 118.7
C18 C17 H17A 118.7
N2 C18 C17 121.2(8)
N2 C18 C13 121.9(8)
C17 C18 C13 116.8(9)
N3 C19 C20 122.9(9)
N3 C19 H19A 118.6
C20 C19 H19A 118.6
C19 C20 C21 118.7(10)
C19 C20 H20A 120.7
C21 C20 H20A 120.7
C22 C21 C20 118.4(10)
C22 C21 H21A 120.8
C20 C21 H21A 120.8
C21 C22 C23 121.5(9)
C21 C22 H22A 119.2
C23 C22 H22A 119.2
N3 C23 C22 119.7(8)
N3 C23 C24 113.6(7)
C22 C23 C24 126.8(8)
C25 C24 C29 120.6(9)
C25 C24 C23 123.3(8)
C29 C24 C23 116.2(8)
C26 C25 C24 121.5(10)
C26 C25 H25A 119.2
C24 C25 H25A 119.2
C25 C26 C27 119.9(9)
C25 C26 H26A 120.1
C27 C26 H26A 120.1
C26 C27 C28 119.8(10)
C26 C27 H27A 120.1
C28 C27 H27A 120.1
C29 C28 C27 121.2(10)
C29 C28 H28A 119.4
C27 C28 H28A 119.4
C28 C29 C24 117.0(9)
C28 C29 Ir1 129.1(9)
C24 C29 Ir1 113.9(8)
N4 C30 C31 121.6(9)
N4 C30 H30A 119.2
C31 C30 H30A 119.2
C32 C31 C30 119.1(10)
C32 C31 H31A 120.5
C30 C31 H31A 120.5
C31 C32 C33 119.3(10)
C31 C32 H32A 120.3
C33 C32 H32A 120.3
C34 C33 C32 120.8(10)
C34 C33 H33A 119.6
C32 C33 H33A 119.6
C33 C34 N4 119.0(9)
C33 C34 C35 128.3(9)
N4 C34 C35 112.8(7)
C36 C35 C40 120.9(9)
C36 C35 C34 122.5(9)
C40 C35 C34 116.3(7)
C37 C36 C35 120.9(11)
C37 C36 H36A 119.5
C35 C36 H36A 119.5
C36 C37 C38 119.8(10)
C36 C37 H37A 120.1
C38 C37 H37A 120.1
C37 C38 C39 121.0(10)
C37 C38 H38A 119.5
C39 C38 H38A 119.5
C38 C39 C40 120.2(10)
C38 C39 H39A 119.9
C40 C39 H39A 119.9
C35 C40 C39 117.0(8)
C35 C40 Ir1 114.4(6)
C39 C40 Ir1 128.6(7)
F6 P1 F1 89.8(7)
F6 P1 F2 93.2(7)
F1 P1 F2 176.2(6)
F6 P1 F3 92.8(6)
F1 P1 F3 91.2(6)
F2 P1 F3 91.1(6)
F6 P1 F5 89.4(6)
F1 P1 F5 88.1(5)
F2 P1 F5 89.6(5)
F3 P1 F5 177.7(6)
F6 P1 F4 176.4(7)
F1 P1 F4 87.5(6)
F2 P1 F4 89.5(6)
F3 P1 F4 89.5(5)
F5 P1 F4 88.3(5)

loop_
_geom_bond_atom_site_label_1
_geom_bond_atom_site_label_2
_geom_bond_distance
Ir1 C40 2.010(9)
Ir1 C29 2.012(10)
Ir1 N4 2.050(7)
Ir1 N3 2.058(7)
Ir1 N2 2.219(7)
Ir1 N1 2.235(10)
N1 C9 1.353(13)
N1 C1 1.369(14)
N2 C10 1.339(11)
N2 C18 1.376(11)
N3 C19 1.350(12)
N3 C23 1.367(11)
N4 C30 1.356(12)
N4 C34 1.377(12)
C1 C2 1.380(15)
C1 C6 1.431(14)
C2 C3 1.356(17)
C2 H2A 0.9300
C3 C4 1.40(2)
C3 H3A 0.9300
C4 C5 1.32(2)
C4 H4A 0.9300
C5 C6 1.437(16)
C5 H5A 0.9300
C6 C7 1.387(19)
C7 C8 1.359(19)
C7 H7A 0.9300
C8 C9 1.407(14)
C8 H8A 0.9300
C9 C10 1.468(13)
C10 C11 1.420(13)
C11 C12 1.341(16)
C11 H11A 0.9300
C12 C13 1.393(16)
C12 H12A 0.9300
C13 C14 1.401(16)
C13 C18 1.428(12)
C14 C15 1.367(18)
C14 H14A 0.9300
C15 C16 1.402(17)
C15 H15A 0.9300
C16 C17 1.349(14)
C16 H16A 0.9300
C17 C18 1.411(14)
C17 H17A 0.9300
C19 C20 1.375(15)
C19 H19A 0.9300
C20 C21 1.386(19)
C20 H20A 0.9300
C21 C22 1.372(18)
C21 H21A 0.9300
C22 C23 1.382(13)
C22 H22A 0.9300
C23 C24 1.466(12)
C24 C25 1.403(13)
C24 C29 1.412(14)
C25 C26 1.350(15)
C25 H25A 0.9300
C26 C27 1.378(15)
C26 H26A 0.9300
C27 C28 1.421(16)
C27 H27A 0.9300
C28 C29 1.392(15)
C28 H28A 0.9300
C30 C31 1.375(13)
C30 H30A 0.9300
C31 C32 1.372(17)
C31 H31A 0.9300
C32 C33 1.392(18)
C32 H32A 0.9300
C33 C34 1.371(14)
C33 H33A 0.9300
C34 C35 1.454(14)
C35 C36 1.396(13)
C35 C40 1.406(12)
C36 C37 1.352(18)
C36 H36A 0.9300
C37 C38 1.369(19)
C37 H37A 0.9300
C38 C39 1.400(16)
C38 H38A 0.9300
C39 C40 1.408(13)
C39 H39A 0.9300
P1 F6 1.545(10)
P1 F1 1.560(10)
P1 F2 1.572(9)
P1 F3 1.574(9)
P1 F5 1.603(8)
P1 F4 1.604(10)
